data_2007597
loop_
_publ_author_name
'Itoh, Kuniaki'
'Fujimoto, Miki'
'Hashimoto, Masao'

_publ_section_title
;
 1-Difluoroboronyloxy-3-(<i>N</i>-methylimino)-1-phenyl-1-butene and
 its Two Photoproducts
;
_journal_issue 9
_journal_name_full 'Acta Crystallographica Section C'
_journal_page_first 1324
_journal_page_last 1327
_journal_paper_doi 10.1107/S0108270197004332
_journal_volume 54
_journal_year 1998
_chemical_formula_sum 'C22 H24 B2 F4 N2 O2'
_chemical_formula_weight 446.06
_space_group_IT_number 14
_symmetry_cell_setting monoclinic
_symmetry_space_group_name_Hall '-P 2ybc'
_symmetry_space_group_name_H-M 'P 1 21/c 1'
_atom_type_scat_source 'International Tables for X-ray Crystallography (Vol. IV)'
_cell_angle_alpha 90
_cell_angle_beta 99.760(10)
_cell_angle_gamma 90
_cell_formula_units_Z 2
_cell_length_a 6.043(2)
_cell_length_b 11.192(2)
_cell_length_c 15.715(2)
_cell_measurement_reflns_used 25
_cell_measurement_temperature 294.2
_cell_measurement_theta_max 14.9
_cell_measurement_theta_min 13.6
_cell_volume 1047.5(4)
_diffrn_ambient_temperature 294.2
_diffrn_measurement_device AFC5R
_diffrn_measurement_method '\w/2\q scans'
_diffrn_radiation_type MoK\a
_diffrn_radiation_wavelength 0.7107
_diffrn_reflns_av_R_equivalents 0.0153
_diffrn_reflns_limit_h_max 7
_diffrn_reflns_limit_h_min 0
_diffrn_reflns_limit_k_max 14
_diffrn_reflns_limit_k_min 0
_diffrn_reflns_limit_l_max 20
_diffrn_reflns_limit_l_min -20
_diffrn_reflns_number 2775
_diffrn_reflns_theta_max 27.49
_diffrn_standards_decay_% -1.87
_diffrn_standards_interval_count 150
_diffrn_standards_number 3
_exptl_absorpt_coefficient_mu 0.113
_exptl_absorpt_correction_type none
_exptl_crystal_colour colourless
_exptl_crystal_density_diffrn 1.414
_exptl_crystal_density_meas 1.415
_exptl_crystal_density_method KI
_exptl_crystal_description prismatic
_exptl_crystal_F_000 464.00
_exptl_crystal_size_max 0.40
_exptl_crystal_size_mid 0.20
_exptl_crystal_size_min 0.20
_refine_diff_density_max 0.23
_refine_diff_density_min -0.17
_refine_ls_extinction_coef 0.0410
_refine_ls_extinction_method Zachariasen_type_2_Gaussian_isotropic
_refine_ls_goodness_of_fit_obs 1.64
_refine_ls_hydrogen_treatment noref
_refine_ls_number_parameters 182
_refine_ls_number_reflns 1572
_refine_ls_R_factor_obs .052
_refine_ls_shift/esd_max 0.005
_refine_ls_structure_factor_coef F
_refine_ls_weighting_scheme sigma
_refine_ls_wR_factor_obs .037
_reflns_number_observed 1573
_reflns_number_total 2544
_reflns_observed_criterion I>3\s(I)
_cod_data_source_file de1049.cif
_cod_data_source_block 2
_cod_depositor_comments
;
The following automatic conversions were performed:

'_atom_site_thermal_displace_type' tag value 'Uij' was replaced with
'Uani' value 28 times.

Automatic conversion script
Id: cif_fix_values 1646 2011-03-28 12:23:43Z adriana 
;
_cod_original_cell_volume 1047.5(3)
_cod_original_sg_symbol_H-M 'P 21/c'
_cod_database_code 2007597

loop_
_symmetry_equiv_pos_as_xyz
x,y,z
-x,-y,-z
x,1/2-y,1/2+z
-x,-1/2+y,-1/2-z

loop_
_atom_site_aniso_label
_atom_site_aniso_U_11
_atom_site_aniso_U_22
_atom_site_aniso_U_33
_atom_site_aniso_U_12
_atom_site_aniso_U_13
_atom_site_aniso_U_23
F(1) .0850(10) .0500(10) .0346(10) .0070(10) .0130(9) .0115(9)
F(2) .0390(10) .0780(10) .0580(10) -.0050(10) -.0094(8) -.0150(10)
O(1) .0290(10) .0390(10) .0300(10) .0039(9) -.0008(8) -.0012(9)
N(1) .0440(10) .0320(10) .0250(10) -.0050(10) .0020(10) -.0010(10)
C(1) .036(2) .026(2) .0240(10) .0050(10) .0070(10) -.0010(10)
C(2) .038(2) .033(2) .034(2) .0020(10) .0040(10) .0050(10)
C(3) .049(2) .037(2) .048(2) -.006(2) .006(2) -.001(2)
C(4) .069(2) .032(2) .065(2) -.004(2) .016(2) .007(2)
C(5) .067(2) .033(2) .063(2) .017(2) .001(2) .012(2)
C(6) .047(2) .032(2) .041(2) .009(2) -.0010(10) .0010(10)
C(7) .028(2) .027(2) .0260(10) .0040(10) .0010(10) .0000(10)
C(8) .0300(10) .0250(10) .0230(10) .0030(10) .0030(10) .0000(10)
C(9) .043(2) .027(2) .0260(10) .0020(10) .0100(10) .0020(10)
C(10) .064(2) .037(2) .043(2) .009(2) .011(2) -.0080(10)
C(11) .067(2) .043(2) .051(2) -.008(2) -.005(2) -.019(2)
B(1) .038(2) .042(2) .028(2) .000(2) -.0020(10) .004(2)

loop_
_atom_site_label
_atom_site_fract_x
_atom_site_fract_y
_atom_site_fract_z
_atom_site_U_iso_or_equiv
_atom_site_thermal_displace_type
_atom_site_calc_flag
_atom_site_calc_attached_atom
F(1) .2156(3) .07170(10) .76516(10) .0563(6) Uani ? ?
F(2) -.0697(3) -.0306(2) .80860(10) .0605(6) Uani ? ?
O(1) .1914(3) .0539(2) .91350(10) .0334(5) Uani ? ?
N(1) .2999(4) -.1185(2) .83050(10) .0340(7) Uani ? ?
C(1) .5050(4) .1935(2) .9384(2) .0288(8) Uani ? ?
C(2) .7273(5) .2226(2) .9688(2) .0352(8) Uani ? ?
C(3) .8047(5) .3384(3) .9603(2) .0451(10) Uani ? ?
C(4) .6622(6) .4245(3) .9200(2) .0550(10) Uani ? ?
C(5) .4427(6) .3955(3) .8868(2) .0550(10) Uani ? ?
C(6) .3635(5) .2811(3) .8969(2) .0410(9) Uani ? ?
C(7) .4140(4) .0707(2) .95520(10) .0273(7) Uani ? ?
C(8) .5707(4) -.0364(2) .9456(2) .0265(7) Uani ? ?
C(9) .4885(5) -.1306(2) .8813(2) .0316(8) Uani ? ?
C(10) .6345(5) -.2381(3) .8798(2) .0479(10) Uani ? ?
C(11) .2170(5) -.2129(3) .7685(2) .0550(10) Uani ? ?
B(1) .1545(6) .0009(3) .8297(2) .0370(10) Uani ? ?
H(1) .8383 .1698 1.0016 .0380 Uani ? ?
H(2) .9636 .3579 .9839 .0568 Uani ? ?
H(3) .7305 .4907 .8957 .0380 Uani ? ?
H(4) .3428 .4516 .8535 .0380 Uani ? ?
H(5) .2078 .2535 .8731 .0380 Uani ? ?
H(6) .7224 -.0140 .9369 .0380 Uani ? ?
H(7) .7727 -.2286 .9175 .0380 Uani ? ?
H(8) .5586 -.3073 .9001 .0605 Uani ? ?
H(9) .6581 -.2549 .8234 .0380 Uani ? ?
H(10) .3048 -.2767 .7478 .0380 Uani ? ?
H(11) .1242 -.2750 .7899 .0380 Uani ? ?
H(12) .0906 -.1796 .7308 .0380 Uani ? ?

loop_
_geom_angle_atom_site_label_1
_geom_angle_atom_site_label_2
_geom_angle_atom_site_label_3
_geom_angle_site_symmetry_1
_geom_angle_site_symmetry_2
_geom_angle_site_symmetry_3
_geom_angle
_geom_angle_publ_flag
C(7) O(1) B(1) ? ? ? 118.3(2) no
C(9) N(1) C(11) ? ? ? 120.3(2) no
C(9) N(1) B(1) ? ? ? 121.5(2) no
C(11) N(1) B(1) ? ? ? 118.1(2) no
C(2) C(1) C(6) ? ? ? 118.7(3) no
C(2) C(1) C(7) ? ? ? 120.7(2) no
C(6) C(1) C(7) ? ? ? 120.5(2) no
C(1) C(2) C(3) ? ? ? 120.5(3) no
C(1) C(2) H(1) ? ? ? 125.4309 no
C(3) C(2) H(1) ? ? ? 113.7888 no
C(2) C(3) C(4) ? ? ? 120.2(3) no
C(2) C(3) H(2) ? ? ? 119.2163 no
C(4) C(3) H(2) ? ? ? 120.6328 no
C(3) C(4) C(5) ? ? ? 119.8(3) no
C(3) C(4) H(3) ? ? ? 116.5687 no
C(5) C(4) H(3) ? ? ? 118.8565 no
C(4) C(5) C(6) ? ? ? 120.2(3) no
C(4) C(5) H(4) ? ? ? 121.7892 no
C(6) C(5) H(4) ? ? ? 117.9314 no
C(1) C(6) C(5) ? ? ? 120.6(3) no
C(1) C(6) H(5) ? ? ? 115.0235 no
C(5) C(6) H(5) ? ? ? 124.3221 no
O(1) C(7) C(1) ? ? ? 112.7(2) no
O(1) C(7) C(8) ? ? ? 113.7(2) yes
O(1) C(7) C(8) ? ? 2_657 108.5(2) yes
C(1) C(7) C(8) ? ? ? 115.9(2) no
C(1) C(7) C(8) ? ? 2_657 115.1(2) no
C(8) C(7) C(8) ? ? 2_657 88.5(2) yes
C(7) C(8) C(7) ? 2_657 2_657 91.5(2) yes
C(7) C(8) C(9) ? ? ? 118.3(2) yes
C(7) C(8) H(6) ? ? ? 114.5690 no
C(7) C(8) C(9) 2_657 ? ? 116.9(2) yes
C(7) C(8) H(6) ? ? ? 107.2653 no
C(9) C(8) H(6) ? ? ? 107.4177 no
N(1) C(9) C(8) ? ? ? 120.5(2) no
N(1) C(9) C(10) ? ? ? 122.7(3) no
C(8) C(9) C(10) ? ? ? 116.8(2) no
C(9) C(10) H(7) ? ? ? 111.1818 no
C(9) C(10) H(8) ? ? ? 108.7248 no
C(9) C(10) H(9) ? ? ? 111.0817 no
H(7) C(10) H(8) ? ? ? 107.2984 no
H(7) C(10) H(9) ? ? ? 110.7517 no
H(8) C(10) H(9) ? ? ? 107.6399 no
N(1) C(11) H(10) ? ? ? 127.1213 no
N(1) C(11) H(11) ? ? ? 115.5560 no
N(1) C(11) H(12) ? ? ? 106.0683 no
H(10) C(11) H(11) ? ? ? 88.3444 no
H(10) C(11) H(12) ? ? ? 119.8836 no
H(11) C(11) H(12) ? ? ? 92.6135 no
F(1) B(1) F(2) ? ? ? 110.0(2) no
F(1) B(1) O(1) ? ? ? 114.7(3) no
F(1) B(1) N(1) ? ? ? 105.6(2) no
F(2) B(1) O(1) ? ? ? 108.6(2) no
F(2) B(1) N(1) ? ? ? 107.7(2) no
O(1) B(1) N(1) ? ? ? 109.9(2) no

loop_
_geom_bond_atom_site_label_1
_geom_bond_atom_site_label_2
_geom_bond_site_symmetry_1
_geom_bond_site_symmetry_2
_geom_bond_distance
_geom_bond_publ_flag
F(1) B(1) ? ? 1.385(3) no
F(2) B(1) ? ? 1.385(3) no
O(1) C(7) ? ? 1.406(3) yes
O(1) B(1) ? ? 1.426(3) yes
N(1) C(9) ? ? 1.283(3) yes
N(1) C(11) ? ? 1.466(3) no
N(1) B(1) ? ? 1.598(4) yes
C(1) C(2) ? ? 1.386(3) no
C(1) C(6) ? ? 1.389(3) no
C(1) C(7) ? ? 1.520(3) yes
C(2) C(3) ? ? 1.392(4) no
C(2) H(1) ? ? .9741 no
C(3) C(4) ? ? 1.373(4) no
C(3) H(2) ? ? .9931 no
C(4) C(5) ? ? 1.379(4) no
C(4) H(3) ? ? .9584 no
C(5) C(6) ? ? 1.386(4) no
C(5) H(4) ? ? .9624 no
C(6) H(5) ? ? 1.0005 no
C(7) C(8) ? ? 1.551(3) yes
C(7) C(8) ? 2_657 1.593(3) yes
C(8) C(9) ? ? 1.486(3) yes
C(8) H(6) ? ? .9819 no
C(9) C(10) ? ? 1.495(4) no
C(10) H(7) ? ? .9447 no
C(10) H(8) ? ? .9813 no
C(10) H(9) ? ? .9405 no
C(11) H(10) ? ? .9780 no
C(11) H(11) ? ? .9871 no
C(11) H(12) ? ? .9593 no
